data_7129203
loop_
_publ_author_name
'Kim, Youyoung'
'Kim, Dongwook'
'Chang, Sukbok'

_publ_section_title
;
 Ir(iii)-Catalysed electrooxidative intramolecular dehydrogenative
 C--H/N--H coupling for the synthesis of N--H indoles
;
_journal_name_full 'Chemical Communications'
_journal_paper_doi 10.1039/D1CC05882G
_journal_year 2021
_chemical_formula_moiety 'C11 H11 N O'
_chemical_formula_sum 'C11 H11 N O'
_chemical_formula_weight 173.21
_space_group_crystal_system monoclinic
_space_group_IT_number 14
_space_group_name_Hall '-P 2yn'
_space_group_name_H-M_alt 'P 1 21/n 1'
_atom_sites_solution_hydrogens geom
_atom_sites_solution_primary direct
_audit_creation_method SHELXL-2018/3
_audit_update_record
;
2021-10-12 deposited with the CCDC.	2021-11-01 downloaded from the CCDC.
;
_cell_angle_alpha 90
_cell_angle_beta 106.083(3)
_cell_angle_gamma 90
_cell_formula_units_Z 4
_cell_length_a 9.9622(9)
_cell_length_b 5.7301(4)
_cell_length_c 15.9848(13)
_cell_measurement_reflns_used 5247
_cell_measurement_temperature 173(2)
_cell_measurement_theta_max 27.10
_cell_measurement_theta_min 2.65
_cell_volume 876.77(12)
_computing_cell_refinement 'Bruker APEXIII'
_computing_data_collection 'Bruker APEXIII'
_computing_data_reduction 'Bruker SAINT'
_computing_molecular_graphics ORTEP
_computing_publication_material CIFTAB
_computing_structure_refinement SHELXL
_computing_structure_solution SHELXS
_diffrn_ambient_temperature 173(2)
_diffrn_measured_fraction_theta_full 0.981
_diffrn_measured_fraction_theta_max 0.980
_diffrn_measurement_device_type 'PHOTON II 14'
_diffrn_measurement_method 'phi and omega scans'
_diffrn_radiation_type MoK\a
_diffrn_radiation_wavelength 0.71073
_diffrn_reflns_av_R_equivalents 0.1088
_diffrn_reflns_av_unetI/netI 0.0772
_diffrn_reflns_Laue_measured_fraction_full 0.981
_diffrn_reflns_Laue_measured_fraction_max 0.980
_diffrn_reflns_limit_h_max 12
_diffrn_reflns_limit_h_min -12
_diffrn_reflns_limit_k_max 6
_diffrn_reflns_limit_k_min -6
_diffrn_reflns_limit_l_max 19
_diffrn_reflns_limit_l_min -19
_diffrn_reflns_number 9045
_diffrn_reflns_point_group_measured_fraction_full 0.981
_diffrn_reflns_point_group_measured_fraction_max 0.980
_diffrn_reflns_theta_full 25.242
_diffrn_reflns_theta_max 25.497
_diffrn_reflns_theta_min 2.652
_diffrn_source 'I\^I1/4S 3.0 Microfocus'
_exptl_absorpt_coefficient_mu 0.085
_exptl_absorpt_correction_T_max 0.7455
_exptl_absorpt_correction_T_min 0.3951
_exptl_absorpt_correction_type multi-scan
_exptl_absorpt_process_details SADABS
_exptl_crystal_colour colourless
_exptl_crystal_density_diffrn 1.312
_exptl_crystal_description plate
_exptl_crystal_F_000 368
_exptl_crystal_size_max 0.158
_exptl_crystal_size_mid 0.087
_exptl_crystal_size_min 0.024
_refine_diff_density_max 0.613
_refine_diff_density_min -0.413
_refine_diff_density_rms 0.109
_refine_ls_extinction_coef 0.46(8)
_refine_ls_extinction_expression Fc^*^=kFc[1+0.001xFc^2^\l^3^/sin(2\q)]^-1/4^
_refine_ls_extinction_method 'SHELXL-2018/3 (Sheldrick 2018)'
_refine_ls_goodness_of_fit_ref 1.162
_refine_ls_hydrogen_treatment constr
_refine_ls_matrix_type full
_refine_ls_number_parameters 121
_refine_ls_number_reflns 1590
_refine_ls_number_restraints 0
_refine_ls_restrained_S_all 1.162
_refine_ls_R_factor_all 0.1289
_refine_ls_R_factor_gt 0.1139
_refine_ls_shift/su_max 0.000
_refine_ls_shift/su_mean 0.000
_refine_ls_structure_factor_coef Fsqd
_refine_ls_weighting_details 'w=1/[\s^2^(Fo^2^)+(0.1435P)^2^+1.4958P] where P=(Fo^2^+2Fc^2^)/3'
_refine_ls_weighting_scheme calc
_refine_ls_wR_factor_gt 0.2674
_refine_ls_wR_factor_ref 0.2778
_reflns_Friedel_coverage 0.000
_reflns_number_gt 1341
_reflns_number_total 1590
_reflns_threshold_expression 'I > 2\s(I)'
_cod_data_source_file d1cc05882g2.cif
_cod_data_source_block A21255_014
_cod_depositor_comments
;
The following automatic conversions were performed:

data item '_exptl_absorpt_correction_type' value 'MULTI-SCAN' was
changed to 'multi-scan' in accordance with the
/home/data/users/saulius/crontab/automatic-downloads/rss-feeds/RSC/lib/dictionaries/cif_core.dic
dictionary named 'cif_core.dic' version 2.4.2 last updated on
2011-04-26.

Automatic conversion script
Id: cif_fix_values 7556 2019-12-06 15:28:31Z antanas 
;
_cod_original_sg_symbol_H-M 'P 21/n'
_cod_database_code 7129203
_shelx_shelxl_version_number 2018/3
_shelx_space_group_comment
;
The symmetry employed for this shelxl refinement is uniquely defined
by the following loop, which should always be used as a source of
symmetry information in preference to the above space-group names.
They are only intended as comments.
;
_shelx_estimated_absorpt_t_min 0.987
_shelx_estimated_absorpt_t_max 0.998

loop_
_space_group_symop_operation_xyz
'x, y, z'
'-x+1/2, y+1/2, -z+1/2'
'-x, -y, -z'
'x-1/2, -y-1/2, z-1/2'

loop_
_atom_site_label
_atom_site_type_symbol
_atom_site_fract_x
_atom_site_fract_y
_atom_site_fract_z
_atom_site_U_iso_or_equiv
_atom_site_adp_type
_atom_site_occupancy
_atom_site_site_symmetry_order
_atom_site_calc_flag
_atom_site_refinement_flags_posn
_atom_site_refinement_flags_adp
_atom_site_refinement_flags_occupancy
_atom_site_disorder_assembly
_atom_site_disorder_group
N1 N 0.5832(3) 0.0972(6) 0.3085(2) 0.0260(10) Uani 1 1 d . . . . .
H1 H 0.618276 -0.033636 0.334242 0.031 Uiso 1 1 calc R U . . .
C2 C 0.6095(4) 0.1905(7) 0.2362(3) 0.0245(10) Uani 1 1 d . . . . .
H2 H 0.670346 0.123304 0.206387 0.029 Uiso 1 1 calc R U . . .
C3 C 0.5368(4) 0.3934(7) 0.2121(3) 0.0229(10) Uani 1 1 d . . . . .
C4 C 0.4618(4) 0.4317(6) 0.2750(2) 0.0207(10) Uani 1 1 d . . . . .
C5 C 0.4928(4) 0.2419(6) 0.3342(2) 0.0207(10) Uani 1 1 d . . . . .
C6 C 0.4355(4) 0.2241(7) 0.4041(3) 0.0224(10) Uani 1 1 d . . . . .
H6 H 0.455570 0.094014 0.442389 0.027 Uiso 1 1 calc R U . . .
C7 C 0.3480(4) 0.4022(7) 0.4163(2) 0.0212(10) Uani 1 1 d . . . . .
C8 C 0.3174(4) 0.5932(6) 0.3584(3) 0.0225(10) Uani 1 1 d . . . . .
H8 H 0.257836 0.713828 0.367843 0.027 Uiso 1 1 calc R U . . .
C9 C 0.3723(4) 0.6083(7) 0.2882(3) 0.0233(10) Uani 1 1 d . . . . .
H9 H 0.349727 0.736781 0.249247 0.028 Uiso 1 1 calc R U . . .
C10 C 0.5337(5) 0.5445(8) 0.1355(3) 0.0311(11) Uani 1 1 d . . . . .
H10A H 0.569335 0.700004 0.155776 0.047 Uiso 1 1 calc R U . . .
H10B H 0.437472 0.557675 0.098591 0.047 Uiso 1 1 calc R U . . .
H10C H 0.592362 0.475151 0.101992 0.047 Uiso 1 1 calc R U . . .
C11 C 0.2901(4) 0.3850(7) 0.4922(2) 0.0227(10) Uani 1 1 d . . . . .
O12 O 0.3154(3) 0.2173(6) 0.5412(2) 0.0358(10) Uani 1 1 d . . . . .
C13 C 0.1964(5) 0.5766(8) 0.5074(3) 0.0346(12) Uani 1 1 d . . . . .
H13A H 0.248228 0.723979 0.517507 0.052 Uiso 1 1 calc R U . . .
H13B H 0.164134 0.538570 0.558394 0.052 Uiso 1 1 calc R U . . .
H13C H 0.115644 0.591973 0.456142 0.052 Uiso 1 1 calc R U . . .

loop_
_atom_site_aniso_label
_atom_site_aniso_U_11
_atom_site_aniso_U_22
_atom_site_aniso_U_33
_atom_site_aniso_U_23
_atom_site_aniso_U_13
_atom_site_aniso_U_12
N1 0.0298(19) 0.0226(18) 0.0263(19) 0.0031(14) 0.0091(14) 0.0068(14)
C2 0.0235(19) 0.028(2) 0.024(2) -0.0057(17) 0.0095(16) -0.0004(16)
C3 0.0192(18) 0.025(2) 0.023(2) -0.0019(16) 0.0028(15) -0.0063(15)
C4 0.0176(18) 0.020(2) 0.021(2) 0.0042(15) -0.0008(15) -0.0046(14)
C5 0.0185(18) 0.0192(19) 0.022(2) -0.0029(15) 0.0018(15) 0.0012(14)
C6 0.0223(19) 0.023(2) 0.020(2) 0.0054(16) 0.0022(15) 0.0013(15)
C7 0.0168(18) 0.024(2) 0.020(2) -0.0011(15) 0.0000(15) -0.0034(14)
C8 0.0202(19) 0.0182(19) 0.027(2) 0.0014(16) 0.0034(16) 0.0028(14)
C9 0.0226(19) 0.0179(19) 0.024(2) 0.0031(15) -0.0020(16) -0.0020(15)
C10 0.032(2) 0.034(2) 0.030(2) 0.0029(19) 0.0133(18) -0.0044(18)
C11 0.0213(19) 0.027(2) 0.018(2) 0.0048(17) 0.0027(15) -0.0031(15)
O12 0.0393(18) 0.041(2) 0.0301(18) 0.0133(15) 0.0154(14) 0.0069(14)
C13 0.035(2) 0.044(3) 0.030(2) 0.003(2) 0.0172(19) 0.0074(19)

loop_
_atom_type_symbol
_atom_type_description
_atom_type_scat_dispersion_real
_atom_type_scat_dispersion_imag
_atom_type_scat_source
C C 0.0033 0.0016 'International Tables Vol C Tables 4.2.6.8 and 6.1.1.4'
H H 0.0000 0.0000 'International Tables Vol C Tables 4.2.6.8 and 6.1.1.4'
N N 0.0061 0.0033 'International Tables Vol C Tables 4.2.6.8 and 6.1.1.4'
O O 0.0106 0.0060 'International Tables Vol C Tables 4.2.6.8 and 6.1.1.4'

loop_
_geom_angle_atom_site_label_1
_geom_angle_atom_site_label_2
_geom_angle_atom_site_label_3
_geom_angle
_geom_angle_site_symmetry_1
_geom_angle_site_symmetry_3
_geom_angle_publ_flag
C2 N1 C5 108.3(3) . . ?
C2 N1 H1 125.8 . . ?
C5 N1 H1 125.8 . . ?
N1 C2 C3 111.1(3) . . ?
N1 C2 H2 124.4 . . ?
C3 C2 H2 124.4 . . ?
C2 C3 C4 105.8(3) . . ?
C2 C3 C10 127.8(4) . . ?
C4 C3 C10 126.4(4) . . ?
C9 C4 C5 118.9(4) . . ?
C9 C4 C3 134.1(4) . . ?
C5 C4 C3 107.0(3) . . ?
N1 C5 C6 130.3(4) . . ?
N1 C5 C4 107.7(3) . . ?
C6 C5 C4 122.0(3) . . ?
C7 C6 C5 118.1(3) . . ?
C7 C6 H6 120.9 . . ?
C5 C6 H6 120.9 . . ?
C6 C7 C8 120.5(4) . . ?
C6 C7 C11 117.8(3) . . ?
C8 C7 C11 121.7(4) . . ?
C9 C8 C7 121.3(4) . . ?
C9 C8 H8 119.3 . . ?
C7 C8 H8 119.3 . . ?
C8 C9 C4 119.2(4) . . ?
C8 C9 H9 120.4 . . ?
C4 C9 H9 120.4 . . ?
C3 C10 H10A 109.5 . . ?
C3 C10 H10B 109.5 . . ?
H10A C10 H10B 109.5 . . ?
C3 C10 H10C 109.5 . . ?
H10A C10 H10C 109.5 . . ?
H10B C10 H10C 109.5 . . ?
O12 C11 C7 121.2(4) . . ?
O12 C11 C13 119.9(4) . . ?
C7 C11 C13 118.9(3) . . ?
C11 C13 H13A 109.5 . . ?
C11 C13 H13B 109.5 . . ?
H13A C13 H13B 109.5 . . ?
C11 C13 H13C 109.5 . . ?
H13A C13 H13C 109.5 . . ?
H13B C13 H13C 109.5 . . ?

loop_
_geom_bond_atom_site_label_1
_geom_bond_atom_site_label_2
_geom_bond_distance
_geom_bond_site_symmetry_2
_geom_bond_publ_flag
N1 C2 1.364(5) . ?
N1 C5 1.368(5) . ?
N1 H1 0.8800 . ?
C2 C3 1.367(6) . ?
C2 H2 0.9500 . ?
C3 C4 1.426(6) . ?
C3 C10 1.493(6) . ?
C4 C9 1.403(5) . ?
C4 C5 1.418(5) . ?
C5 C6 1.392(6) . ?
C6 C7 1.390(5) . ?
C6 H6 0.9500 . ?
C7 C8 1.412(5) . ?
C7 C11 1.484(5) . ?
C8 C9 1.380(6) . ?
C8 H8 0.9500 . ?
C9 H9 0.9500 . ?
C10 H10A 0.9800 . ?
C10 H10B 0.9800 . ?
C10 H10C 0.9800 . ?
C11 O12 1.221(5) . ?
C11 C13 1.503(6) . ?
C13 H13A 0.9800 . ?
C13 H13B 0.9800 . ?
C13 H13C 0.9800 . ?

loop_
_geom_hbond_atom_site_label_D
_geom_hbond_atom_site_label_H
_geom_hbond_atom_site_label_A
_geom_hbond_distance_DH
_geom_hbond_distance_HA
_geom_hbond_distance_DA
_geom_hbond_angle_DHA
_geom_hbond_site_symmetry_A
_geom_hbond_publ_flag
N1 H1 O12 0.88 2.19 2.949(4) 144.8 3_656 yes

loop_
_geom_torsion_atom_site_label_1
_geom_torsion_atom_site_label_2
_geom_torsion_atom_site_label_3
_geom_torsion_atom_site_label_4
_geom_torsion
_geom_torsion_site_symmetry_1
_geom_torsion_site_symmetry_2
_geom_torsion_site_symmetry_3
_geom_torsion_site_symmetry_4
_geom_torsion_publ_flag
C5 N1 C2 C3 -0.9(4) . . . . ?
N1 C2 C3 C4 1.2(4) . . . . ?
N1 C2 C3 C10 -178.1(4) . . . . ?
C2 C3 C4 C9 178.3(4) . . . . ?
C10 C3 C4 C9 -2.4(7) . . . . ?
C2 C3 C4 C5 -1.0(4) . . . . ?
C10 C3 C4 C5 178.3(4) . . . . ?
C2 N1 C5 C6 -179.6(4) . . . . ?
C2 N1 C5 C4 0.2(4) . . . . ?
C9 C4 C5 N1 -178.9(3) . . . . ?
C3 C4 C5 N1 0.5(4) . . . . ?
C9 C4 C5 C6 0.9(5) . . . . ?
C3 C4 C5 C6 -179.6(3) . . . . ?
N1 C5 C6 C7 178.4(4) . . . . ?
C4 C5 C6 C7 -1.5(5) . . . . ?
C5 C6 C7 C8 0.9(5) . . . . ?
C5 C6 C7 C11 -178.5(3) . . . . ?
C6 C7 C8 C9 0.3(6) . . . . ?
C11 C7 C8 C9 179.7(3) . . . . ?
C7 C8 C9 C4 -0.9(6) . . . . ?
C5 C4 C9 C8 0.3(5) . . . . ?
C3 C4 C9 C8 -178.9(4) . . . . ?
C6 C7 C11 O12 -1.8(6) . . . . ?
C8 C7 C11 O12 178.8(4) . . . . ?
C6 C7 C11 C13 179.4(3) . . . . ?
C8 C7 C11 C13 0.0(5) . . . . ?
